data_7039735
loop_
_publ_author_name
'Bell, Nicola L.'
'Arnold, Polly L.'
'Love, Jason B.'

_publ_section_title
;
 Controlling uranyl oxo group interactions to group 14 elements using
 polypyrrolic Schiff-base macrocyclic ligands.
;
_journal_issue 40
_journal_name_full 'Dalton transactions (Cambridge, England : 2003)'
_journal_page_first 15902
_journal_page_last 15909
_journal_paper_doi 10.1039/c6dt01948j
_journal_volume 45
_journal_year 2016
_chemical_formula_moiety 'C52 H50 N10 Pb2, 2(C5 H5 N)'
_chemical_formula_sum 'C62 H60 N12 Pb2'
_chemical_formula_weight 1387.60
_space_group_crystal_system triclinic
_space_group_IT_number 2
_space_group_name_Hall '-P 1'
_space_group_name_H-M_alt 'P -1'
_symmetry_space_group_name_Hall '-P 1'
_symmetry_space_group_name_H-M 'P -1'
_atom_sites_solution_hydrogens geom
_atom_sites_solution_primary direct
_audit_creation_date 2016-04-07
_audit_creation_method
;
Olex2 1.2
(compiled 2016.02.19 svn.r3266 for OlexSys, GUI svn.r5155)
;
_audit_update_record
;
2016-06-17 deposited with the CCDC.
2016-06-21 downloaded from the CCDC.
;
_cell_angle_alpha 90.548(2)
_cell_angle_beta 90.690(2)
_cell_angle_gamma 99.117(2)
_cell_formula_units_Z 2
_cell_length_a 11.5029(3)
_cell_length_b 13.3149(3)
_cell_length_c 17.9962(6)
_cell_measurement_reflns_used 8668
_cell_measurement_temperature 170(2)
_cell_measurement_theta_max 29.0720
_cell_measurement_theta_min 3.3070
_cell_volume 2721.10(13)
_computing_cell_refinement
;
CrysAlisPro, Agilent Technologies,
Version 1.171.37.35 (release 13-08-2014 CrysAlis171 .NET)
(compiled Aug 13 2014,18:06:01)
;
_computing_data_collection
;
CrysAlisPro, Agilent Technologies,
Version 1.171.37.35 (release 13-08-2014 CrysAlis171 .NET)
(compiled Aug 13 2014,18:06:01)
;
_computing_data_reduction
;
CrysAlisPro, Agilent Technologies,
Version 1.171.37.35 (release 13-08-2014 CrysAlis171 .NET)
(compiled Aug 13 2014,18:06:01)
;
_computing_molecular_graphics 'Olex2 (Dolomanov et al., 2009)'
_computing_publication_material 'Olex2 (Dolomanov et al., 2009)'
_computing_structure_refinement 'ShelXL (Sheldrick, 2015)'
_computing_structure_solution 'ShelXT (Sheldrick, 2015)'
_diffrn_ambient_temperature 170(2)
_diffrn_detector 'CCD plate'
_diffrn_detector_area_resol_mean 16.1042
_diffrn_detector_type Eos
_diffrn_measured_fraction_theta_full 0.998
_diffrn_measured_fraction_theta_max 0.961
_diffrn_measurement_details
;
  1 omega  -24.00   19.00   1.0000   30.0000
omega____ theta____ kappa____ phi______ frames
    -      -16.3089  -99.0000  -60.0000 43

  2 omega  -16.00   24.00   1.0000   30.0000
omega____ theta____ kappa____ phi______ frames
    -      -16.3089  -99.0000 -150.0000 40

  3 omega  -44.00   37.00   1.0000   30.0000
omega____ theta____ kappa____ phi______ frames
    -       18.0277  -57.0000 -180.0000 81

  4 omega    0.00   86.00   1.0000   30.0000
omega____ theta____ kappa____ phi______ frames
    -       18.0277   57.0000   60.0000 86

  5 omega    4.00   56.00   1.0000   30.0000
omega____ theta____ kappa____ phi______ frames
    -       18.0277   57.0000  150.0000 52

  6 omega  -54.00   56.00   1.0000   30.0000
omega____ theta____ kappa____ phi______ frames
    -       18.0277  -19.0000 -120.0000 110
;
_diffrn_measurement_device 'four-circle diffractometer'
_diffrn_measurement_device_type 'Xcalibur, Eos'
_diffrn_measurement_method '\w scans'
_diffrn_orient_matrix_UB_11 0.0515230000
_diffrn_orient_matrix_UB_12 0.0329026000
_diffrn_orient_matrix_UB_13 0.0120627000
_diffrn_orient_matrix_UB_21 -0.0166884000
_diffrn_orient_matrix_UB_22 -0.0085507000
_diffrn_orient_matrix_UB_23 0.0375083000
_diffrn_orient_matrix_UB_31 0.0311097000
_diffrn_orient_matrix_UB_32 -0.0419001000
_diffrn_orient_matrix_UB_33 0.0012290000
_diffrn_radiation_monochromator graphite
_diffrn_radiation_probe x-ray
_diffrn_radiation_type MoK\a
_diffrn_radiation_wavelength 0.71073
_diffrn_reflns_av_R_equivalents 0.0348
_diffrn_reflns_av_unetI/netI 0.0573
_diffrn_reflns_Laue_measured_fraction_full 0.998
_diffrn_reflns_Laue_measured_fraction_max 0.961
_diffrn_reflns_limit_h_max 14
_diffrn_reflns_limit_h_min -14
_diffrn_reflns_limit_k_max 17
_diffrn_reflns_limit_k_min -17
_diffrn_reflns_limit_l_max 18
_diffrn_reflns_limit_l_min -23
_diffrn_reflns_number 23523
_diffrn_reflns_point_group_measured_fraction_full 0.998
_diffrn_reflns_point_group_measured_fraction_max 0.961
_diffrn_reflns_theta_full 25.242
_diffrn_reflns_theta_max 27.484
_diffrn_reflns_theta_min 2.869
_diffrn_source 'Enhance (Mo) X-ray Source'
_exptl_absorpt_coefficient_mu 6.232
_exptl_absorpt_correction_T_max 0.891
_exptl_absorpt_correction_T_min 0.564
_exptl_absorpt_correction_type analytical
_exptl_absorpt_process_details
;
CrysAlisPro, Agilent Technologies,
Version 1.171.37.35 (release 13-08-2014 CrysAlis171 .NET)
(compiled Aug 13 2014,18:06:01)
Analytical numeric absorption correction using a multifaceted crystal
            model based on expressions derived by R.C. Clark & J.S. Reid.
(Clark, R. C. & Reid, J. S. (1995). Acta Cryst. A51, 887-897)
Empirical absorption correction using spherical harmonics,
 implemented in SCALE3 ABSPACK scaling algorithm.
;
_exptl_crystal_density_diffrn 1.694
_exptl_crystal_F_000 1360
_exptl_crystal_size_max 0.4602
_exptl_crystal_size_mid 0.2091
_exptl_crystal_size_min 0.046
_refine_diff_density_max 2.703
_refine_diff_density_min -1.312
_refine_diff_density_rms 0.164
_refine_ls_extinction_method none
_refine_ls_goodness_of_fit_ref 1.019
_refine_ls_hydrogen_treatment constr
_refine_ls_matrix_type full
_refine_ls_number_parameters 693
_refine_ls_number_reflns 11982
_refine_ls_number_restraints 122
_refine_ls_restrained_S_all 1.019
_refine_ls_R_factor_all 0.0698
_refine_ls_R_factor_gt 0.0468
_refine_ls_shift/su_max 0.000
_refine_ls_shift/su_mean 0.000
_refine_ls_structure_factor_coef Fsqd
_refine_ls_weighting_details 'w=1/[\s^2^(Fo^2^)+(0.1000P)^2^] where P=(Fo^2^+2Fc^2^)/3'
_refine_ls_weighting_scheme calc
_refine_ls_wR_factor_gt 0.1354
_refine_ls_wR_factor_ref 0.1542
_reflns_Friedel_coverage 0.000
_reflns_number_gt 9191
_reflns_number_total 11982
_reflns_threshold_expression 'I > 2\s(I)'
_cod_data_source_file c6dt01948j2.cif
_cod_data_source_block Pb2LMe
_cod_depositor_comments 'Adding full bibliography for 7039733--7039741.cif.'
_cod_database_code 7039735
_chemical_oxdiff_formula 'C70 H70 N2 O2 Pb U'
_shelx_space_group_comment
;
The symmetry employed for this shelxl refinement is uniquely defined
by the following loop, which should always be used as a source of
symmetry information in preference to the above space-group names.
They are only intended as comments.
;
_reflns_odcompleteness_completeness 96.13
_reflns_odcompleteness_iscentric 1
_reflns_odcompleteness_theta 27.42
_olex2_refinement_description
;
1. Fixed Uiso
 At 1.2 times of:
  All C(H) groups
 At 1.5 times of:
  All C(H,H,H) groups
2. Restrained distances
 C70-N69
 1.36 with sigma of 0.02
 N69-C74
 1.36 with sigma of 0.02
 N69-C70 = N69-C74
 1.33 with sigma of 0.02
 C72-C71 = C73-C72
 1.36 with sigma of 0.02
 C71-C70 = C74-C73
 1.35 with sigma of 0.02
 C71-C70 = C74-C73
 1.35 with sigma of 0.01
 N69-C74 = N69-C70
 1.33 with sigma of 0.01
 C72-C71 = C73-C72
 1.36 with sigma of 0.01
3. Uiso/Uaniso restraints and constraints
C71 \\sim C70 \\sim N69 \\sim C74 \\sim C73 \\sim C72: within 1.7A with sigma
of 0.02 and sigma for terminal atoms of 0.04
Uanis(C72) \\sim Ueq, Uanis(C71) \\sim Ueq, Uanis(C70) \\sim Ueq, Uanis(N69)
\\sim Ueq, Uanis(C74) \\sim Ueq, Uanis(C73) \\sim Ueq: with sigma of 0.1 and
sigma for terminal atoms of 0.2
Uanis(C72) \\sim Ueq, Uanis(C71) \\sim Ueq, Uanis(C70) \\sim Ueq, Uanis(N69)
\\sim Ueq, Uanis(C73) \\sim Ueq, Uanis(C74) \\sim Ueq: with sigma of 0.01 and
sigma for terminal atoms of 0.02
4. Rigid body (RIGU) restrains
 C71, C70, N69, C74, C73, C72
 with sigma for 1-2 distances of 0.002 and sigma for 1-3 distances of 0.002
5.a Aromatic/amide H refined with riding coordinates:
 C37(H37), C62(H62), C42(H42), C58(H58), C9(H9), C34(H34), C20(H20), C12(H12),
 C45(H45), C30(H30), C61(H61), C17(H17), C31(H31), C60(H60), C6(H6), C59(H59),
 C22(H22), C5(H5), C47(H47), C48(H48), C23(H23), C56(H56), C64(H64), C65(H65),
 C66(H66), C67(H67), C68(H68), C52(H52), C53(H53), C55(H55), C54(H54), C70(H70),
  C71(H71), C72(H72), C73(H73), C74(H74)
5.b Idealised Me refined as rotating group:
 C27(H27A,H27B,H27C), C3(H3A,H3B,H3C), C1(H1A,H1B,H1C), C41(H41A,H41B,H41C),
 C14(H14A,H14B,H14C), C39(H39A,H39B,H39C), C15(H15A,H15B,H15C), C28(H28A,H28B,
 H28C)
;
_shelx_shelxl_version_number 2014/7
_olex2_submission_special_instructions 'No special instructions were received'

loop_
_space_group_symop_operation_xyz
'x, y, z'
'-x, -y, -z'

loop_
_atom_site_label
_atom_site_type_symbol
_atom_site_fract_x
_atom_site_fract_y
_atom_site_fract_z
_atom_site_U_iso_or_equiv
_atom_site_adp_type
_atom_site_occupancy
_atom_site_site_symmetry_order
_atom_site_calc_flag
_atom_site_refinement_flags_posn
_atom_site_refinement_flags_adp
Pb1 Pb 0.26712(2) 0.26507(2) 0.63454(2) 0.02553(10) Uani 1 1 d . .
Pb2 Pb 0.39506(2) 0.38687(2) 0.88236(2) 0.02626(10) Uani 1 1 d . .
N10 N 0.3522(5) 0.1950(4) 0.5273(3) 0.0228(12) Uani 1 1 d . .
N57 N 0.4674(5) 0.4222(5) 0.7530(4) 0.0298(14) Uani 1 1 d . .
N33 N 0.2192(6) 0.4906(5) 0.8360(3) 0.0285(14) Uani 1 1 d . .
N50 N 0.5207(6) 0.2357(5) 0.8673(4) 0.0283(14) Uani 1 1 d . .
N25 N 0.0880(5) 0.3664(5) 0.6552(3) 0.0266(13) Uani 1 1 d . .
N8 N 0.3989(5) 0.1181(4) 0.6719(3) 0.0256(13) Uani 1 1 d . .
N35 N 0.4485(6) 0.5691(5) 0.8967(3) 0.0289(14) Uani 1 1 d . .
N44 N 0.5997(5) 0.4375(5) 0.9149(3) 0.0287(14) Uani 1 1 d . .
N19 N 0.1874(6) 0.3183(4) 0.5191(4) 0.0298(14) Uani 1 1 d . .
N51 N 0.1063(6) 0.1207(5) 0.6193(4) 0.0330(16) Uani 1 1 d . .
C36 C 0.5625(7) 0.6089(6) 0.9235(4) 0.0289(17) Uani 1 1 d . .
C7 C 0.4662(7) 0.1073(6) 0.6089(4) 0.0278(16) Uani 1 1 d . .
C37 C 0.6007(7) 0.7119(5) 0.9400(4) 0.0291(17) Uani 1 1 d . .
H37 H 0.5468 0.7569 0.9370 0.035 Uiso 1 1 calc R .
C62 C 0.5459(7) 0.3662(6) 0.7222(4) 0.0326(18) Uani 1 1 d . .
H62 H 0.5720 0.3155 0.7501 0.039 Uiso 1 1 calc R .
C43 C 0.6425(6) 0.5392(6) 0.9317(4) 0.0256(16) Uani 1 1 d . .
C24 C 0.0136(6) 0.3934(5) 0.7068(4) 0.0257(15) Uani 1 1 d . .
C42 C 0.7584(7) 0.5781(6) 0.9533(4) 0.0300(17) Uani 1 1 d . .
H42 H 0.8114 0.5328 0.9598 0.036 Uiso 1 1 calc R .
C29 C 0.1051(7) 0.4799(6) 0.8209(4) 0.0271(16) Uani 1 1 d . .
C21 C 0.0408(7) 0.3848(6) 0.5876(4) 0.0270(16) Uani 1 1 d . .
C58 C 0.4312(8) 0.4945(6) 0.7129(5) 0.038(2) Uani 1 1 d . .
H58 H 0.3775 0.5320 0.7332 0.046 Uiso 1 1 calc R .
C27 C 0.1019(7) 0.2931(6) 0.8026(5) 0.0317(17) Uani 1 1 d . .
H27A H 0.0592 0.2327 0.7797 0.048 Uiso 1 1 calc GR .
H27B H 0.1099 0.2825 0.8550 0.048 Uiso 1 1 calc GR .
H27C H 0.1785 0.3083 0.7811 0.048 Uiso 1 1 calc GR .
C11 C 0.3284(7) 0.2331(5) 0.4558(4) 0.0258(15) Uani 1 1 d . .
C3 C 0.2990(7) 0.1271(6) 0.8114(4) 0.0339(18) Uani 1 1 d . .
H3A H 0.3155 0.1957 0.7938 0.051 Uiso 1 1 calc GR .
H3B H 0.2733 0.1275 0.8619 0.051 Uiso 1 1 calc GR .
H3C H 0.2381 0.0888 0.7810 0.051 Uiso 1 1 calc GR .
C32 C 0.2523(7) 0.5885(6) 0.8636(4) 0.0305(17) Uani 1 1 d . .
C9 C 0.4385(7) 0.1455(6) 0.5397(4) 0.0301(17) Uani 1 1 d . .
H9 H 0.4856 0.1344 0.4998 0.036 Uiso 1 1 calc R .
C34 C 0.3646(7) 0.6256(6) 0.8903(4) 0.0305(17) Uani 1 1 d . .
H34 H 0.3817 0.6938 0.9045 0.037 Uiso 1 1 calc R .
C20 C 0.0919(7) 0.3592(6) 0.5208(4) 0.0311(17) Uani 1 1 d . .
H20 H 0.0560 0.3720 0.4760 0.037 Uiso 1 1 calc R .
C2 C 0.4103(7) 0.0782(5) 0.8073(4) 0.0298(17) Uani 1 1 d . .
C12 C 0.3826(7) 0.2107(6) 0.3909(4) 0.0305(17) Uani 1 1 d . .
H12 H 0.4401 0.1689 0.3932 0.037 Uiso 1 1 calc R .
C40 C 0.7979(7) 0.6803(6) 0.9655(4) 0.0327(18) Uani 1 1 d . .
C26 C 0.0345(6) 0.3826(5) 0.7899(4) 0.0269(16) Uani 1 1 d . .
C45 C 0.6576(7) 0.3637(6) 0.9330(4) 0.0302(17) Uani 1 1 d . .
H45 H 0.7279 0.3795 0.9598 0.036 Uiso 1 1 calc R .
C4 C 0.4555(7) 0.0815(5) 0.7275(4) 0.0307(17) Uani 1 1 d . .
C18 C 0.2411(7) 0.2958(5) 0.4513(4) 0.0273(16) Uani 1 1 d . .
C46 C 0.6176(7) 0.2622(6) 0.9135(4) 0.0314(17) Uani 1 1 d . .
C13 C 0.3545(7) 0.2480(6) 0.3233(4) 0.0323(17) Uani 1 1 d . .
C49 C 0.5066(7) 0.1347(6) 0.8584(4) 0.0312(17) Uani 1 1 d . .
C30 C 0.0588(8) 0.5701(7) 0.8380(5) 0.038(2) Uani 1 1 d . .
H30 H -0.0189 0.5805 0.8325 0.046 Uiso 1 1 calc R .
C38 C 0.7168(7) 0.7492(6) 0.9608(4) 0.0358(19) Uani 1 1 d . .
C61 C 0.5874(8) 0.3834(7) 0.6501(5) 0.046(2) Uani 1 1 d . .
H61 H 0.6395 0.3442 0.6298 0.055 Uiso 1 1 calc R .
C17 C 0.2138(7) 0.3326(6) 0.3824(4) 0.0335(18) Uani 1 1 d . .
H17 H 0.1561 0.3742 0.3793 0.040 Uiso 1 1 calc R .
C31 C 0.1535(8) 0.6395(7) 0.8646(5) 0.042(2) Uani 1 1 d . .
H31 H 0.1522 0.7062 0.8799 0.050 Uiso 1 1 calc R .
C60 C 0.5492(8) 0.4599(7) 0.6096(5) 0.047(2) Uani 1 1 d . .
H60 H 0.5762 0.4732 0.5616 0.057 Uiso 1 1 calc R .
C6 C 0.5622(7) 0.0616(6) 0.6281(5) 0.041(2) Uani 1 1 d . .
H6 H 0.6191 0.0445 0.5961 0.050 Uiso 1 1 calc R .
C1 C 0.3809(8) -0.0331(6) 0.8318(5) 0.039(2) Uani 1 1 d . .
H1A H 0.3653 -0.0352 0.8841 0.059 Uiso 1 1 calc GR .
H1B H 0.4464 -0.0675 0.8218 0.059 Uiso 1 1 calc GR .
H1C H 0.3126 -0.0661 0.8049 0.059 Uiso 1 1 calc GR .
C59 C 0.4714(9) 0.5163(7) 0.6405(5) 0.046(2) Uani 1 1 d . .
H59 H 0.4457 0.5682 0.6138 0.055 Uiso 1 1 calc R .
C22 C -0.0668(7) 0.4225(6) 0.5968(5) 0.0343(18) Uani 1 1 d . .
H22 H -0.1164 0.4400 0.5596 0.041 Uiso 1 1 calc R .
C16 C 0.2695(7) 0.3096(6) 0.3182(4) 0.0316(17) Uani 1 1 d . .
C5 C 0.5575(8) 0.0464(7) 0.7029(5) 0.040(2) Uani 1 1 d . .
H5 H 0.6114 0.0184 0.7319 0.047 Uiso 1 1 calc R .
C47 C 0.6646(9) 0.1743(7) 0.9332(5) 0.047(2) Uani 1 1 d . .
H47 H 0.7299 0.1713 0.9636 0.056 Uiso 1 1 calc R .
C48 C 0.5956(9) 0.0953(7) 0.8991(5) 0.046(2) Uani 1 1 d . .
H48 H 0.6047 0.0273 0.9018 0.055 Uiso 1 1 calc R .
C41 C 0.9246(7) 0.7162(7) 0.9832(5) 0.043(2) Uani 1 1 d . .
H41A H 0.9635 0.6586 0.9919 0.065 Uiso 1 1 calc GR .
H41B H 0.9312 0.7587 1.0269 0.065 Uiso 1 1 calc GR .
H41C H 0.9607 0.7543 0.9422 0.065 Uiso 1 1 calc GR .
C23 C -0.0826(7) 0.4276(6) 0.6725(5) 0.0349(19) Uani 1 1 d . .
H23 H -0.1454 0.4496 0.6964 0.042 Uiso 1 1 calc R .
C14 C 0.4226(9) 0.2237(7) 0.2545(5) 0.044(2) Uani 1 1 d . .
H14A H 0.4875 0.1909 0.2694 0.066 Uiso 1 1 calc GR .
H14B H 0.4518 0.2857 0.2293 0.066 Uiso 1 1 calc GR .
H14C H 0.3712 0.1794 0.2217 0.066 Uiso 1 1 calc GR .
C39 C 0.7514(8) 0.8606(6) 0.9740(5) 0.045(2) Uani 1 1 d . .
H39A H 0.6826 0.8903 0.9847 0.067 Uiso 1 1 calc GR .
H39B H 0.7883 0.8913 0.9304 0.067 Uiso 1 1 calc GR .
H39C H 0.8056 0.8719 1.0153 0.067 Uiso 1 1 calc GR .
C56 C -0.0079(7) 0.1309(8) 0.6191(6) 0.050(2) Uani 1 1 d . .
H56 H -0.0270 0.1947 0.6299 0.060 Uiso 1 1 calc R .
C15 C 0.2403(9) 0.3565(7) 0.2455(5) 0.047(2) Uani 1 1 d . .
H15A H 0.2993 0.4140 0.2353 0.071 Uiso 1 1 calc GR .
H15B H 0.1648 0.3782 0.2488 0.071 Uiso 1 1 calc GR .
H15C H 0.2383 0.3070 0.2061 0.071 Uiso 1 1 calc GR .
N63 N 0.6964(9) 0.1849(8) 0.4305(6) 0.071(3) Uani 1 1 d . .
C64 C 0.7401(12) 0.2766(9) 0.4556(7) 0.080(4) Uani 1 1 d . .
H64 H 0.7360 0.2894 0.5063 0.096 Uiso 1 1 calc R .
C65 C 0.7910(11) 0.3536(9) 0.4119(8) 0.077(4) Uani 1 1 d . .
H65 H 0.8206 0.4169 0.4324 0.093 Uiso 1 1 calc R .
C66 C 0.7977(11) 0.3363(8) 0.3373(7) 0.065(3) Uani 1 1 d . .
H66 H 0.8336 0.3869 0.3061 0.078 Uiso 1 1 calc R .
C67 C 0.7507(12) 0.2434(9) 0.3098(7) 0.077(4) Uani 1 1 d . .
H67 H 0.7530 0.2287 0.2593 0.092 Uiso 1 1 calc R .
C68 C 0.6999(11) 0.1721(8) 0.3582(7) 0.063(3) Uani 1 1 d . .
H68 H 0.6651 0.1096 0.3385 0.075 Uiso 1 1 calc R .
C28 C -0.0856(7) 0.3584(7) 0.8285(5) 0.040(2) Uani 1 1 d . .
H28A H -0.1286 0.4139 0.8218 0.060 Uiso 1 1 calc GR .
H28B H -0.0732 0.3488 0.8806 0.060 Uiso 1 1 calc GR .
H28C H -0.1297 0.2975 0.8072 0.060 Uiso 1 1 calc GR .
C52 C 0.1314(9) 0.0273(7) 0.6055(6) 0.049(2) Uani 1 1 d . .
H52 H 0.2099 0.0181 0.6058 0.059 Uiso 1 1 calc R .
C53 C 0.0451(10) -0.0561(8) 0.5908(6) 0.060(3) Uani 1 1 d . .
H53 H 0.0652 -0.1198 0.5809 0.072 Uiso 1 1 calc R .
C55 C -0.0981(9) 0.0526(9) 0.6039(8) 0.070(4) Uani 1 1 d . .
H55 H -0.1757 0.0643 0.6022 0.084 Uiso 1 1 calc R .
C54 C -0.0727(11) -0.0421(11) 0.5912(6) 0.076(4) Uani 1 1 d . .
H54 H -0.1326 -0.0968 0.5829 0.091 Uiso 1 1 calc R .
N69 N 1.0121(12) 1.0243(10) 0.8975(8) 0.112(3) Uani 1 1 d D U
C70 C 0.9262(12) 1.0589(11) 0.8627(8) 0.099(3) Uani 1 1 d D U
H70 H 0.9027 1.1193 0.8782 0.118 Uiso 1 1 calc R .
C71 C 0.8729(14) 1.0068(11) 0.8049(8) 0.105(3) Uani 1 1 d D U
H71 H 0.8091 1.0293 0.7818 0.126 Uiso 1 1 calc R .
C72 C 0.9106(13) 0.9210(11) 0.7793(9) 0.105(3) Uani 1 1 d D U
H72 H 0.8735 0.8854 0.7386 0.126 Uiso 1 1 calc R .
C73 C 1.0044(13) 0.8879(12) 0.8145(8) 0.106(3) Uani 1 1 d D U
H73 H 1.0327 0.8299 0.7982 0.127 Uiso 1 1 calc R .
C74 C 1.0535(15) 0.9430(11) 0.8733(9) 0.107(4) Uani 1 1 d D U
H74 H 1.1180 0.9233 0.8975 0.129 Uiso 1 1 calc R .

loop_
_atom_site_aniso_label
_atom_site_aniso_U_11
_atom_site_aniso_U_22
_atom_site_aniso_U_33
_atom_site_aniso_U_23
_atom_site_aniso_U_13
_atom_site_aniso_U_12
Pb1 0.02262(16) 0.02908(17) 0.02473(17) -0.00037(11) 0.00140(11) 0.00360(11)
Pb2 0.02238(16) 0.03116(17) 0.02567(17) 0.00143(12) 0.00240(12) 0.00540(12)
N10 0.021(3) 0.023(3) 0.025(3) -0.003(2) -0.001(2) 0.005(2)
N57 0.024(3) 0.030(3) 0.034(4) -0.003(3) 0.006(3) -0.001(3)
N33 0.025(3) 0.037(4) 0.025(3) 0.000(3) 0.005(3) 0.009(3)
N50 0.025(3) 0.035(4) 0.026(3) 0.002(3) 0.000(3) 0.009(3)
N25 0.023(3) 0.037(3) 0.023(3) 0.007(3) 0.001(3) 0.014(3)
N8 0.028(3) 0.023(3) 0.026(3) -0.005(2) 0.000(3) 0.005(2)
N35 0.027(3) 0.036(3) 0.025(3) 0.003(3) 0.004(3) 0.010(3)
N44 0.024(3) 0.035(4) 0.029(4) 0.001(3) 0.001(3) 0.010(3)
N19 0.032(4) 0.027(3) 0.032(4) 0.003(3) 0.002(3) 0.009(3)
N51 0.031(4) 0.029(4) 0.038(4) 0.001(3) -0.001(3) 0.000(3)
C36 0.032(4) 0.040(4) 0.014(4) 0.002(3) 0.006(3) 0.004(3)
C7 0.023(4) 0.031(4) 0.030(4) 0.000(3) 0.003(3) 0.006(3)
C37 0.030(4) 0.023(4) 0.032(4) 0.000(3) 0.004(3) -0.002(3)
C62 0.029(4) 0.042(5) 0.027(4) -0.001(3) 0.007(3) 0.006(3)
C43 0.020(4) 0.035(4) 0.023(4) 0.005(3) 0.000(3) 0.008(3)
C24 0.021(4) 0.022(3) 0.033(4) -0.006(3) 0.005(3) 0.001(3)
C42 0.022(4) 0.044(5) 0.024(4) 0.002(3) 0.004(3) 0.006(3)
C29 0.026(4) 0.035(4) 0.024(4) 0.002(3) 0.004(3) 0.017(3)
C21 0.026(4) 0.030(4) 0.025(4) -0.002(3) -0.002(3) 0.005(3)
C58 0.042(5) 0.037(5) 0.034(5) 0.006(4) 0.003(4) 0.000(4)
C27 0.025(4) 0.036(4) 0.034(5) 0.008(3) 0.006(3) 0.005(3)
C11 0.026(4) 0.023(4) 0.027(4) 0.000(3) -0.001(3) -0.002(3)
C3 0.029(4) 0.045(5) 0.029(4) 0.000(3) 0.003(3) 0.010(4)
C32 0.029(4) 0.036(4) 0.030(4) -0.005(3) -0.002(3) 0.015(3)
C9 0.023(4) 0.039(4) 0.029(4) -0.001(3) 0.007(3) 0.006(3)
C34 0.030(4) 0.033(4) 0.031(4) 0.003(3) 0.005(3) 0.011(3)
C20 0.027(4) 0.044(5) 0.025(4) -0.001(3) -0.003(3) 0.015(3)
C2 0.034(4) 0.024(4) 0.033(4) 0.005(3) 0.005(3) 0.010(3)
C12 0.032(4) 0.033(4) 0.028(4) -0.001(3) 0.001(3) 0.012(3)
C40 0.027(4) 0.049(5) 0.019(4) -0.001(3) 0.006(3) -0.005(3)
C26 0.021(4) 0.031(4) 0.029(4) 0.002(3) 0.004(3) 0.007(3)
C45 0.022(4) 0.044(5) 0.025(4) -0.001(3) 0.004(3) 0.006(3)
C4 0.033(4) 0.027(4) 0.033(4) 0.001(3) 0.002(3) 0.006(3)
C18 0.030(4) 0.027(4) 0.025(4) -0.001(3) 0.006(3) 0.005(3)
C46 0.030(4) 0.037(4) 0.030(4) -0.001(3) 0.003(3) 0.016(3)
C13 0.037(4) 0.036(4) 0.026(4) -0.001(3) 0.007(3) 0.012(3)
C49 0.040(5) 0.032(4) 0.025(4) 0.002(3) 0.001(3) 0.014(3)
C30 0.030(4) 0.051(5) 0.036(5) -0.019(4) -0.011(4) 0.019(4)
C38 0.029(4) 0.050(5) 0.024(4) 0.001(4) 0.003(3) -0.006(4)
C61 0.037(5) 0.060(6) 0.041(5) -0.002(4) 0.010(4) 0.008(4)
C17 0.033(4) 0.038(4) 0.034(4) 0.003(3) 0.002(4) 0.018(4)
C31 0.037(5) 0.049(5) 0.044(5) -0.015(4) -0.006(4) 0.022(4)
C60 0.039(5) 0.059(6) 0.042(5) 0.009(4) 0.011(4) 0.001(4)
C6 0.030(5) 0.058(6) 0.040(5) 0.006(4) 0.008(4) 0.019(4)
C1 0.052(6) 0.032(4) 0.035(5) 0.006(4) 0.007(4) 0.008(4)
C59 0.056(6) 0.042(5) 0.040(5) 0.007(4) 0.003(5) 0.008(4)
C22 0.029(4) 0.043(5) 0.033(5) -0.003(4) -0.001(4) 0.013(4)
C16 0.038(4) 0.036(4) 0.024(4) 0.003(3) 0.002(3) 0.016(4)
C5 0.038(5) 0.048(5) 0.037(5) 0.007(4) 0.002(4) 0.024(4)
C47 0.050(6) 0.050(6) 0.046(6) -0.001(4) -0.013(5) 0.025(5)
C48 0.055(6) 0.041(5) 0.048(6) 0.003(4) -0.010(5) 0.027(4)
C41 0.028(4) 0.053(5) 0.045(5) -0.011(4) 0.005(4) -0.005(4)
C23 0.024(4) 0.044(5) 0.040(5) -0.005(4) 0.001(4) 0.016(4)
C14 0.053(6) 0.052(5) 0.031(5) 0.002(4) 0.001(4) 0.020(5)
C39 0.042(5) 0.039(5) 0.050(6) 0.005(4) -0.003(4) -0.004(4)
C56 0.019(4) 0.059(6) 0.068(7) 0.003(5) -0.001(4) -0.006(4)
C15 0.062(6) 0.049(5) 0.035(5) -0.001(4) 0.003(5) 0.025(5)
N63 0.058(6) 0.070(6) 0.079(7) -0.001(5) 0.011(5) -0.010(5)
C64 0.103(11) 0.074(8) 0.056(8) -0.017(6) 0.013(7) -0.009(8)
C65 0.077(9) 0.051(7) 0.095(11) -0.018(7) -0.026(8) -0.013(6)
C66 0.064(8) 0.054(7) 0.073(8) 0.016(6) -0.008(6) -0.002(5)
C67 0.101(11) 0.059(7) 0.069(9) 0.005(6) -0.005(7) 0.008(7)
C68 0.071(8) 0.047(6) 0.069(8) -0.004(6) -0.011(6) 0.007(5)
C28 0.025(4) 0.056(5) 0.039(5) 0.002(4) 0.010(4) 0.008(4)
C52 0.035(5) 0.035(5) 0.074(7) -0.004(5) -0.009(5) -0.006(4)
C53 0.068(8) 0.041(5) 0.063(7) -0.014(5) -0.014(6) -0.011(5)
C55 0.027(5) 0.059(7) 0.121(11) 0.000(7) -0.002(6) -0.004(5)
C54 0.054(7) 0.107(10) 0.054(7) -0.001(7) -0.018(6) -0.023(7)
N69 0.101(5) 0.109(5) 0.118(5) 0.013(4) 0.011(4) -0.007(4)
C70 0.089(5) 0.094(5) 0.103(6) 0.023(4) 0.023(4) -0.015(4)
C71 0.100(6) 0.101(5) 0.107(6) 0.022(4) 0.014(5) -0.011(4)
C72 0.102(6) 0.100(5) 0.104(6) 0.021(4) 0.017(5) -0.014(4)
C73 0.105(6) 0.097(5) 0.109(6) 0.023(4) 0.021(4) -0.007(4)
C74 0.100(6) 0.106(6) 0.110(6) 0.022(4) 0.015(5) -0.004(5)

loop_
_atom_type_symbol
_atom_type_description
_atom_type_scat_dispersion_real
_atom_type_scat_dispersion_imag
_atom_type_scat_source
C C 0.0033 0.0016 'International Tables Vol C Tables 4.2.6.8 and 6.1.1.4'
H H 0.0000 0.0000 'International Tables Vol C Tables 4.2.6.8 and 6.1.1.4'
N N 0.0061 0.0033 'International Tables Vol C Tables 4.2.6.8 and 6.1.1.4'
Pb Pb -3.3944 10.1111 'International Tables Vol C Tables 4.2.6.8 and 6.1.1.4'

loop_
_exptl_crystal_face_index_h
_exptl_crystal_face_index_k
_exptl_crystal_face_index_l
_exptl_crystal_face_perp_dist
_exptl_oxdiff_crystal_face_indexfrac_h
_exptl_oxdiff_crystal_face_indexfrac_k
_exptl_oxdiff_crystal_face_indexfrac_l
_exptl_oxdiff_crystal_face_x
_exptl_oxdiff_crystal_face_y
_exptl_oxdiff_crystal_face_z
16 0 2 0.1192 16.0000 0.0000 2.0000 0.8485 -0.1920 0.5002
-16 0 -2 0.1192 -16.0000 -0.0000 -2.0000 -0.8485 0.1920 -0.5002
0 19 0 0.1759 -0.0000 19.0000 0.0001 0.6251 -0.1625 -0.7961
0 -19 0 0.1759 0.0000 -19.0000 -0.0001 -0.6251 0.1625 0.7961
-1 -1 25 0.0230 -1.0000 -0.9999 25.0000 0.2171 0.9629 0.0415
1 1 -25 0.0230 1.0000 0.9999 -25.0000 -0.2171 -0.9629 -0.0415
-11 -12 -1 0.1045 -11.0000 -12.0000 -1.0001 -0.9736 0.2487 0.1594
11 12 1 0.1045 11.0000 12.0000 1.0001 0.9736 -0.2487 -0.1594

loop_
_geom_angle_atom_site_label_1
_geom_angle_atom_site_label_2
_geom_angle_atom_site_label_3
_geom_angle
N10 Pb1 N25 134.67(19)
N10 Pb1 N8 67.53(19)
N10 Pb1 N51 85.6(2)
N25 Pb1 N8 152.33(18)
N19 Pb1 N10 67.8(2)
N19 Pb1 N25 67.40(19)
N19 Pb1 N8 134.21(19)
N19 Pb1 N51 82.8(2)
N51 Pb1 N25 82.1(2)
N51 Pb1 N8 84.15(19)
N57 Pb2 N33 82.8(2)
N57 Pb2 N50 81.0(2)
N50 Pb2 N33 151.31(19)
N35 Pb2 N57 82.9(2)
N35 Pb2 N33 67.3(2)
N35 Pb2 N50 133.2(2)
N44 Pb2 N57 83.1(2)
N44 Pb2 N33 133.8(2)
N44 Pb2 N50 67.2(2)
N44 Pb2 N35 67.4(2)
C11 N10 Pb1 118.2(4)
C9 N10 Pb1 116.8(5)
C9 N10 C11 122.7(6)
C62 N57 Pb2 120.3(5)
C58 N57 Pb2 121.1(5)
C58 N57 C62 118.6(7)
C29 N33 Pb2 143.2(5)
C29 N33 C32 106.8(6)
C32 N33 Pb2 104.7(5)
C46 N50 Pb2 105.0(4)
C49 N50 Pb2 140.9(5)
C49 N50 C46 106.6(6)
C24 N25 Pb1 143.7(5)
C24 N25 C21 106.2(6)
C21 N25 Pb1 108.9(4)
C7 N8 Pb1 104.5(4)
C4 N8 Pb1 143.7(5)
C4 N8 C7 105.4(6)
C36 N35 Pb2 118.7(5)
C34 N35 Pb2 118.2(5)
C34 N35 C36 122.2(7)
C43 N44 Pb2 119.8(4)
C45 N44 Pb2 115.9(5)
C45 N44 C43 122.2(7)
C20 N19 Pb1 118.8(5)
C20 N19 C18 122.3(7)
C18 N19 Pb1 118.6(5)
C56 N51 Pb1 123.2(6)
C56 N51 C52 117.0(8)
C52 N51 Pb1 119.7(5)
N35 C36 C43 116.7(7)
C37 C36 N35 124.1(7)
C37 C36 C43 119.1(7)
N8 C7 C9 121.8(7)
C6 C7 N8 109.8(7)
C6 C7 C9 128.3(7)
C36 C37 H37 118.9
C38 C37 C36 122.2(8)
C38 C37 H37 118.9
N57 C62 H62 119.1
N57 C62 C61 121.8(8)
C61 C62 H62 119.1
N44 C43 C36 116.7(7)
N44 C43 C42 125.5(7)
C42 C43 C36 117.7(7)
N25 C24 C26 122.4(6)
N25 C24 C23 110.6(7)
C23 C24 C26 127.0(7)
C43 C42 H42 118.4
C40 C42 C43 123.2(7)
C40 C42 H42 118.4
N33 C29 C26 123.3(6)
N33 C29 C30 111.5(7)
C30 C29 C26 125.2(7)
N25 C21 C20 121.6(7)
N25 C21 C22 110.4(7)
C20 C21 C22 127.8(7)
N57 C58 H58 119.0
N57 C58 C59 122.1(8)
C59 C58 H58 119.0
H27A C27 H27B 109.5
H27A C27 H27C 109.5
H27B C27 H27C 109.5
C26 C27 H27A 109.5
C26 C27 H27B 109.5
C26 C27 H27C 109.5
C12 C11 N10 124.8(7)
C12 C11 C18 118.1(7)
C18 C11 N10 117.1(6)
H3A C3 H3B 109.5
H3A C3 H3C 109.5
H3B C3 H3C 109.5
C2 C3 H3A 109.5
C2 C3 H3B 109.5
C2 C3 H3C 109.5
N33 C32 C34 123.5(7)
N33 C32 C31 109.7(7)
C34 C32 C31 126.7(8)
N10 C9 C7 124.9(7)
N10 C9 H9 117.5
C7 C9 H9 117.5
N35 C34 C32 123.3(7)
N35 C34 H34 118.4
C32 C34 H34 118.4
N19 C20 C21 122.6(7)
N19 C20 H20 118.7
C21 C20 H20 118.7
C3 C2 C4 110.0(6)
C3 C2 C49 110.5(6)
C3 C2 C1 108.9(7)
C4 C2 C1 109.3(6)
C49 C2 C4 108.9(6)
C49 C2 C1 109.2(7)
C11 C12 H12 118.8
C13 C12 C11 122.3(7)
C13 C12 H12 118.8
C42 C40 C38 119.0(7)
C42 C40 C41 119.8(8)
C38 C40 C41 121.2(8)
C24 C26 C27 109.1(6)
C24 C26 C28 108.9(6)
C29 C26 C24 109.8(6)
C29 C26 C27 110.0(6)
C29 C26 C28 110.8(6)
C27 C26 C28 108.2(6)
N44 C45 H45 118.8
N44 C45 C46 122.4(7)
C46 C45 H45 118.8
N8 C4 C2 122.4(7)
N8 C4 C5 111.3(7)
C5 C4 C2 126.3(7)
C11 C18 N19 116.8(7)
C17 C18 N19 124.4(7)
C17 C18 C11 118.8(7)
N50 C46 C45 121.2(7)
N50 C46 C47 109.8(7)
C45 C46 C47 129.0(8)
C12 C13 C16 120.2(7)
C12 C13 C14 119.2(7)
C16 C13 C14 120.6(7)
N50 C49 C2 121.4(6)
N50 C49 C48 109.7(8)
C48 C49 C2 128.8(7)
C29 C30 H30 127.1
C31 C30 C29 105.8(7)
C31 C30 H30 127.1
C37 C38 C40 118.5(8)
C37 C38 C39 118.8(8)
C40 C38 C39 122.6(8)
C62 C61 H61 120.8
C60 C61 C62 118.5(8)
C60 C61 H61 120.8
C18 C17 H17 118.9
C16 C17 C18 122.2(7)
C16 C17 H17 118.9
C32 C31 H31 126.9
C30 C31 C32 106.2(7)
C30 C31 H31 126.9
C61 C60 H60 120.1
C59 C60 C61 119.8(9)
C59 C60 H60 120.1
C7 C6 H6 126.5
C5 C6 C7 106.9(7)
C5 C6 H6 126.5
C2 C1 H1A 109.5
C2 C1 H1B 109.5
C2 C1 H1C 109.5
H1A C1 H1B 109.5
H1A C1 H1C 109.5
H1B C1 H1C 109.5
C58 C59 H59 120.4
C60 C59 C58 119.2(8)
C60 C59 H59 120.4
C21 C22 H22 127.2
C23 C22 C21 105.6(7)
C23 C22 H22 127.2
C13 C16 C17 118.5(7)
C13 C16 C15 121.8(7)
C17 C16 C15 119.7(7)
C4 C5 H5 126.7
C6 C5 C4 106.5(7)
C6 C5 H5 126.7
C46 C47 H47 126.9
C48 C47 C46 106.1(8)
C48 C47 H47 126.9
C49 C48 H48 126.1
C47 C48 C49 107.8(8)
C47 C48 H48 126.1
C40 C41 H41A 109.5
C40 C41 H41B 109.5
C40 C41 H41C 109.5
H41A C41 H41B 109.5
H41A C41 H41C 109.5
H41B C41 H41C 109.5
C24 C23 H23 126.4
C22 C23 C24 107.3(7)
C22 C23 H23 126.4
C13 C14 H14A 109.5
C13 C14 H14B 109.5
C13 C14 H14C 109.5
H14A C14 H14B 109.5
H14A C14 H14C 109.5
H14B C14 H14C 109.5
C38 C39 H39A 109.5
C38 C39 H39B 109.5
C38 C39 H39C 109.5
H39A C39 H39B 109.5
H39A C39 H39C 109.5
H39B C39 H39C 109.5
N51 C56 H56 118.1
N51 C56 C55 123.8(10)
C55 C56 H56 118.1
C16 C15 H15A 109.5
C16 C15 H15B 109.5
C16 C15 H15C 109.5
H15A C15 H15B 109.5
H15A C15 H15C 109.5
H15B C15 H15C 109.5
C68 N63 C64 115.6(10)
N63 C64 H64 118.0
N63 C64 C65 123.9(12)
C65 C64 H64 118.0
C64 C65 H65 120.5
C64 C65 C66 118.9(10)
C66 C65 H65 120.5
C65 C66 H66 120.9
C67 C66 C65 118.3(11)
C67 C66 H66 120.9
C66 C67 H67 120.9
C66 C67 C68 118.2(12)
C68 C67 H67 120.9
N63 C68 C67 125.0(11)
N63 C68 H68 117.5
C67 C68 H68 117.5
C26 C28 H28A 109.5
C26 C28 H28B 109.5
C26 C28 H28C 109.5
H28A C28 H28B 109.5
H28A C28 H28C 109.5
H28B C28 H28C 109.5
N51 C52 H52 118.7
N51 C52 C53 122.7(9)
C53 C52 H52 118.7
C52 C53 H53 120.8
C52 C53 C54 118.5(10)
C54 C53 H53 120.8
C56 C55 H55 120.4
C54 C55 C56 119.2(10)
C54 C55 H55 120.4
C53 C54 H54 120.6
C55 C54 C53 118.9(11)
C55 C54 H54 120.6
C70 N69 C74 121.6(16)
N69 C70 H70 120.3
N69 C70 C71 119.5(16)
C71 C70 H70 120.3
C70 C71 H71 119.6
C70 C71 C72 120.8(17)
C72 C71 H71 119.6
C71 C72 H72 120.5
C71 C72 C73 119.1(16)
C73 C72 H72 120.5
C72 C73 H73 121.4
C74 C73 C72 117.3(16)
C74 C73 H73 121.4
N69 C74 C73 121.6(17)
N69 C74 H74 119.2
C73 C74 H74 119.2

loop_
_geom_bond_atom_site_label_1
_geom_bond_atom_site_label_2
_geom_bond_distance
Pb1 N10 2.420(6)
Pb1 N25 2.664(6)
Pb1 N8 2.743(6)
Pb1 N19 2.418(6)
Pb1 N51 2.459(6)
Pb2 N57 2.505(6)
Pb2 N33 2.750(6)
Pb2 N50 2.671(6)
Pb2 N35 2.417(6)
Pb2 N44 2.407(6)
N10 C11 1.426(9)
N10 C9 1.294(9)
N57 C62 1.378(9)
N57 C58 1.325(10)
N33 C29 1.322(9)
N33 C32 1.385(10)
N50 C46 1.380(10)
N50 C49 1.336(9)
N25 C24 1.354(9)
N25 C21 1.367(9)
N8 C7 1.398(9)
N8 C4 1.325(10)
N35 C36 1.411(10)
N35 C34 1.319(9)
N44 C43 1.395(10)
N44 C45 1.314(9)
N19 C20 1.302(9)
N19 C18 1.424(9)
N51 C56 1.341(10)
N51 C52 1.342(11)
C36 C37 1.400(11)
C36 C43 1.413(10)
C7 C9 1.401(11)
C7 C6 1.385(10)
C37 H37 0.9300
C37 C38 1.394(11)
C62 H62 0.9300
C62 C61 1.395(11)
C43 C42 1.401(10)
C24 C26 1.522(10)
C24 C23 1.400(10)
C42 H42 0.9300
C42 C40 1.379(11)
C29 C26 1.513(11)
C29 C30 1.422(10)
C21 C20 1.409(10)
C21 C22 1.418(10)
C58 H58 0.9300
C58 C59 1.405(12)
C27 H27A 0.9600
C27 H27B 0.9600
C27 H27C 0.9600
C27 C26 1.538(10)
C11 C12 1.381(10)
C11 C18 1.407(10)
C3 H3A 0.9600
C3 H3B 0.9600
C3 H3C 0.9600
C3 C2 1.528(10)
C32 C34 1.387(11)
C32 C31 1.413(10)
C9 H9 0.9300
C34 H34 0.9300
C20 H20 0.9300
C2 C4 1.532(11)
C2 C49 1.529(11)
C2 C1 1.538(10)
C12 H12 0.9300
C12 C13 1.373(11)
C40 C38 1.410(12)
C40 C41 1.490(11)
C26 C28 1.544(10)
C45 H45 0.9300
C45 C46 1.396(11)
C4 C5 1.405(11)
C18 C17 1.389(11)
C46 C47 1.413(11)
C13 C16 1.376(10)
C13 C14 1.532(11)
C49 C48 1.421(11)
C30 H30 0.9300
C30 C31 1.390(12)
C38 C39 1.490(12)
C61 H61 0.9300
C61 C60 1.382(13)
C17 H17 0.9300
C17 C16 1.383(11)
C31 H31 0.9300
C60 H60 0.9300
C60 C59 1.375(13)
C6 H6 0.9300
C6 C5 1.363(11)
C1 H1A 0.9600
C1 H1B 0.9600
C1 H1C 0.9600
C59 H59 0.9300
C22 H22 0.9300
C22 C23 1.379(12)
C16 C15 1.512(11)
C5 H5 0.9300
C47 H47 0.9300
C47 C48 1.351(13)
C48 H48 0.9300
C41 H41A 0.9600
C41 H41B 0.9600
C41 H41C 0.9600
C23 H23 0.9300
C14 H14A 0.9600
C14 H14B 0.9600
C14 H14C 0.9600
C39 H39A 0.9600
C39 H39B 0.9600
C39 H39C 0.9600
C56 H56 0.9300
C56 C55 1.372(13)
C15 H15A 0.9600
C15 H15B 0.9600
C15 H15C 0.9600
N63 C64 1.319(14)
N63 C68 1.312(14)
C64 H64 0.9300
C64 C65 1.360(17)
C65 H65 0.9300
C65 C66 1.365(17)
C66 H66 0.9300
C66 C67 1.355(16)
C67 H67 0.9300
C67 C68 1.360(16)
C68 H68 0.9300
C28 H28A 0.9600
C28 H28B 0.9600
C28 H28C 0.9600
C52 H52 0.9300
C52 C53 1.389(13)
C53 H53 0.9300
C53 C54 1.396(16)
C55 H55 0.9300
C55 C54 1.357(16)
C54 H54 0.9300
N69 C70 1.309(8)
N69 C74 1.323(8)
C70 H70 0.9300
C70 C71 1.332(8)
C71 H71 0.9300
C71 C72 1.363(8)
C72 H72 0.9300
C72 C73 1.379(8)
C73 H73 0.9300
C73 C74 1.349(8)
C74 H74 0.9300
